data_7021534
loop_
_publ_author_name
'Qiu, Jinshui'
'Lu, Min'
'Yao, Yingming'
'Zhang, Yong'
'Wang, Yaorong'
'Shen, Qi'

_publ_section_title
;
 Synthesis and characterization of bimetallic lanthanide-alkali metal
 complexes stabilized by aminophenoxy ligands and their catalytic activity
 for the polymerization of 2,2-dimethyltrimethylene carbonate.
;
_journal_issue 28
_journal_name_full 'Dalton transactions (Cambridge, England : 2003)'
_journal_page_first 10179
_journal_page_last 10189
_journal_paper_doi 10.1039/c3dt50918d
_journal_volume 42
_journal_year 2013
_chemical_formula_moiety 'C56 H86 Br2 Li2 N3 O4 Si2 Yb'
_chemical_formula_sum 'C56 H86 Br2 Li2 N3 O4 Si2 Yb'
_chemical_formula_weight 1268.20
_chemical_name_systematic
; 
 ? 
;
_space_group_IT_number 110
_symmetry_cell_setting tetragonal
_symmetry_Int_Tables_number 110
_symmetry_space_group_name_Hall 'I 4bw -2c'
_symmetry_space_group_name_H-M 'I 41 c d'
_atom_sites_solution_hydrogens geom
_atom_sites_solution_primary direct
_atom_sites_solution_secondary difmap
_audit_creation_method SHELXL-97
_cell_angle_alpha 90.00
_cell_angle_beta 90.00
_cell_angle_gamma 90.00
_cell_formula_units_Z 8
_cell_length_a 21.5857(11)
_cell_length_b 21.5857(11)
_cell_length_c 26.4362(14)
_cell_measurement_reflns_used 20631
_cell_measurement_temperature 223(2)
_cell_measurement_theta_max 27.5
_cell_measurement_theta_min 3.1
_cell_volume 12317.7(11)
_computing_cell_refinement CrystalClear
_computing_data_collection CrystalClear
_computing_data_reduction CrystalStructure
_computing_molecular_graphics 'Bruker SHELXTL'
_computing_publication_material 'Bruker SHELXTL'
_computing_structure_refinement 'SHELXL-97 (Sheldrick, 1997)'
_computing_structure_solution 'SHELXS-97 (Sheldrick, 1990)'
_diffrn_ambient_temperature 223(2)
_diffrn_detector_area_resol_mean 14.63
_diffrn_measured_fraction_theta_full 0.996
_diffrn_measured_fraction_theta_max 0.996
_diffrn_measurement_device_type 'Rigaku Saturn'
_diffrn_measurement_method \w
_diffrn_radiation_monochromator graphite
_diffrn_radiation_source 'fine-focus sealed tube'
_diffrn_radiation_type MoK\a
_diffrn_radiation_wavelength 0.71075
_diffrn_reflns_av_R_equivalents 0.0364
_diffrn_reflns_av_unetI/netI 0.0348
_diffrn_reflns_limit_h_max 27
_diffrn_reflns_limit_h_min -25
_diffrn_reflns_limit_k_max 28
_diffrn_reflns_limit_k_min -18
_diffrn_reflns_limit_l_max 32
_diffrn_reflns_limit_l_min -34
_diffrn_reflns_number 33898
_diffrn_reflns_theta_full 27.48
_diffrn_reflns_theta_max 27.48
_diffrn_reflns_theta_min 3.13
_exptl_absorpt_coefficient_mu 2.897
_exptl_absorpt_correction_T_max 0.419
_exptl_absorpt_correction_T_min 0.304
_exptl_absorpt_correction_type multi-scan
_exptl_absorpt_process_details 'Jacobson, R. (1998) Private communication'
_exptl_crystal_colour yellow
_exptl_crystal_density_diffrn 1.368
_exptl_crystal_density_method 'not measured'
_exptl_crystal_description block
_exptl_crystal_F_000 5192
_exptl_crystal_size_max 0.50
_exptl_crystal_size_mid 0.40
_exptl_crystal_size_min 0.30
_refine_diff_density_max 0.702
_refine_diff_density_min -0.884
_refine_diff_density_rms 0.081
_refine_ls_abs_structure_details 'Flack H D (1983), Acta Cryst. A39, 876-881'
_refine_ls_abs_structure_Flack 0.024(15)
_refine_ls_extinction_method none
_refine_ls_goodness_of_fit_ref 0.895
_refine_ls_hydrogen_treatment constr
_refine_ls_matrix_type full
_refine_ls_number_parameters 317
_refine_ls_number_reflns 6887
_refine_ls_number_restraints 12
_refine_ls_restrained_S_all 0.896
_refine_ls_R_factor_all 0.0611
_refine_ls_R_factor_gt 0.0489
_refine_ls_shift/su_max 0.000
_refine_ls_shift/su_mean 0.000
_refine_ls_structure_factor_coef Fsqd
_refine_ls_weighting_details 'calc w=1/[\s^2^(Fo^2^)+(0.0777P)^2^+51.3191P] where P=(Fo^2^+2Fc^2^)/3'
_refine_ls_weighting_scheme calc
_refine_ls_wR_factor_gt 0.1246
_refine_ls_wR_factor_ref 0.1347
_reflns_number_gt 5733
_reflns_number_total 6887
_reflns_threshold_expression >2sigma(I)
_cod_data_source_file c3dt50918d.txt
_cod_data_source_block shelxl
_cod_database_code 7021534

loop_
_symmetry_equiv_pos_as_xyz
'x, y, z'
'-y, x+1/2, z+1/4'
'-x+1/2, -y+1/2, z+1/2'
'y+1/2, -x, z+3/4'
'-x, y, z+1/2'
'y, x+1/2, z+3/4'
'x+1/2, -y+1/2, z'
'-y+1/2, -x, z+1/4'
'x+1/2, y+1/2, z+1/2'
'-y+1/2, x+1, z+3/4'
'-x+1, -y+1, z+1'
'y+1, -x+1/2, z+5/4'
'-x+1/2, y+1/2, z+1'
'y+1/2, x+1, z+5/4'
'x+1, -y+1, z+1/2'
'-y+1, -x+1/2, z+3/4'

loop_
_atom_site_label
_atom_site_type_symbol
_atom_site_fract_x
_atom_site_fract_y
_atom_site_fract_z
_atom_site_U_iso_or_equiv
_atom_site_adp_type
_atom_site_occupancy
_atom_site_symmetry_multiplicity
_atom_site_calc_flag
_atom_site_refinement_flags
_atom_site_disorder_assembly
_atom_site_disorder_group
Yb1 Yb 0.5000 0.0000 0.87537(7) 0.03247(11) Uani 1 2 d S . .
Br1 Br 0.39896(4) -0.33623(4) 0.90097(4) 0.0835(3) Uani 1 1 d . B .
Si1 Si 0.48261(10) 0.06686(10) 0.99138(7) 0.0523(4) Uani 1 1 d . B .
O1 O 0.59800(18) -0.00484(16) 0.85359(17) 0.0347(8) Uani 1 1 d . . .
O2 O 0.3639(2) -0.0771(3) 0.7478(2) 0.0736(16) Uani 1 1 d D . .
N1 N 0.4932(2) -0.0870(2) 0.8250(2) 0.0366(11) Uani 1 1 d . . .
N2 N 0.5000 0.0000 0.9591(3) 0.040(2) Uani 1 2 d S . .
C1 C 0.6324(3) -0.0554(3) 0.8399(2) 0.0369(12) Uani 1 1 d . . .
C2 C 0.6933(3) -0.0648(3) 0.8586(2) 0.0363(12) Uani 1 1 d . . .
C3 C 0.7238(3) -0.1190(3) 0.8442(2) 0.0434(14) Uani 1 1 d . . .
H3 H 0.7637 -0.1263 0.8571 0.052 Uiso 1 1 calc R . .
C4 C 0.6979(3) -0.1633(3) 0.8117(3) 0.0451(14) Uani 1 1 d . A .
C5 C 0.6397(3) -0.1505(3) 0.7926(3) 0.0433(14) Uani 1 1 d . A .
H5 H 0.6217 -0.1784 0.7696 0.052 Uiso 1 1 calc R . .
C6 C 0.6070(3) -0.0983(3) 0.8063(2) 0.0381(13) Uani 1 1 d . . .
C7 C 0.7241(3) -0.0166(3) 0.8935(3) 0.0436(14) Uani 1 1 d . . .
C8 C 0.6884(4) -0.0081(4) 0.9426(3) 0.060(2) Uani 1 1 d . . .
H8A H 0.6463 0.0048 0.9350 0.090 Uiso 1 1 calc R . .
H8B H 0.7085 0.0234 0.9630 0.090 Uiso 1 1 calc R . .
H8C H 0.6875 -0.0469 0.9610 0.090 Uiso 1 1 calc R . .
C9 C 0.7317(3) 0.0448(3) 0.8661(3) 0.064(2) Uani 1 1 d . . .
H9A H 0.7535 0.0737 0.8878 0.096 Uiso 1 1 calc R . .
H9B H 0.6912 0.0613 0.8577 0.096 Uiso 1 1 calc R . .
H9C H 0.7553 0.0384 0.8353 0.096 Uiso 1 1 calc R . .
C10 C 0.7911(3) -0.0375(3) 0.9083(3) 0.0541(16) Uani 1 1 d . . .
H10A H 0.7889 -0.0755 0.9278 0.081 Uiso 1 1 calc R . .
H10B H 0.8107 -0.0054 0.9284 0.081 Uiso 1 1 calc R . .
H10C H 0.8151 -0.0446 0.8778 0.081 Uiso 1 1 calc R . .
C11 C 0.7332(3) -0.2228(3) 0.7981(3) 0.0552(19) Uani 1 1 d D . .
C12 C 0.7034(7) -0.2578(7) 0.7554(6) 0.056(4) Uiso 0.50 1 d PD A 1
H12A H 0.7117 -0.2366 0.7238 0.085 Uiso 0.50 1 calc PR A 1
H12B H 0.6590 -0.2599 0.7609 0.085 Uiso 0.50 1 calc PR A 1
H12C H 0.7202 -0.2994 0.7540 0.085 Uiso 0.50 1 calc PR A 1
C12' C 0.6893(9) -0.2730(8) 0.7754(7) 0.062(4) Uiso 0.50 1 d P A 2
H12D H 0.7101 -0.3128 0.7755 0.093 Uiso 0.50 1 calc PR A 2
H12E H 0.6786 -0.2618 0.7409 0.093 Uiso 0.50 1 calc PR A 2
H12F H 0.6519 -0.2755 0.7956 0.093 Uiso 0.50 1 calc PR A 2
C13 C 0.7470(4) -0.2573(4) 0.8483(6) 0.081(4) Uani 1 1 d . A .
H13A H 0.7666 -0.2967 0.8410 0.121 Uiso 1 1 calc R . .
H13B H 0.7086 -0.2643 0.8665 0.121 Uiso 1 1 calc R . .
H13C H 0.7745 -0.2323 0.8690 0.121 Uiso 1 1 calc R . .
C14 C 0.7953(5) -0.2069(4) 0.7734(4) 0.076(3) Uani 1 1 d . A .
H14A H 0.7880 -0.1841 0.7423 0.114 Uiso 1 1 calc R . .
H14B H 0.8177 -0.2447 0.7658 0.114 Uiso 1 1 calc R . .
H14C H 0.8197 -0.1816 0.7963 0.114 Uiso 1 1 calc R . .
C15 C 0.5428(3) -0.0858(3) 0.7858(2) 0.0360(12) Uani 1 1 d . B .
H15 H 0.5349 -0.0780 0.7514 0.043 Uiso 1 1 calc R . .
C16 C 0.4720(2) -0.1452(3) 0.8387(2) 0.0398(13) Uani 1 1 d . B .
C17 C 0.4913(3) -0.2020(3) 0.8176(3) 0.0446(15) Uani 1 1 d . . .
H17 H 0.5204 -0.2021 0.7912 0.054 Uiso 1 1 calc R B .
C18 C 0.4679(3) -0.2580(3) 0.8354(3) 0.0518(16) Uani 1 1 d . B .
H18 H 0.4802 -0.2953 0.8200 0.062 Uiso 1 1 calc R . .
C19 C 0.4269(3) -0.2594(3) 0.8753(3) 0.0532(16) Uani 1 1 d . . .
C20 C 0.4056(3) -0.2043(3) 0.8953(3) 0.0597(18) Uani 1 1 d . B .
H20 H 0.3762 -0.2049 0.9215 0.072 Uiso 1 1 calc R . .
C21 C 0.4270(3) -0.1486(3) 0.8773(3) 0.0515(16) Uani 1 1 d . . .
H21 H 0.4113 -0.1117 0.8912 0.062 Uiso 1 1 calc R B .
C22 C 0.5529(4) 0.1071(4) 1.0154(3) 0.073(2) Uani 1 1 d . . .
H22A H 0.5860 0.1031 0.9908 0.110 Uiso 1 1 calc R B .
H22B H 0.5656 0.0885 1.0471 0.110 Uiso 1 1 calc R . .
H22C H 0.5436 0.1505 1.0207 0.110 Uiso 1 1 calc R . .
C23 C 0.4400(4) 0.1238(3) 0.9503(3) 0.0606(19) Uani 1 1 d . . .
H23A H 0.4090 0.1021 0.9306 0.091 Uiso 1 1 calc R B .
H23B H 0.4691 0.1440 0.9277 0.091 Uiso 1 1 calc R . .
H23C H 0.4201 0.1546 0.9714 0.091 Uiso 1 1 calc R . .
C24 C 0.4304(4) 0.0538(5) 1.0471(3) 0.077(3) Uani 1 1 d . . .
H24A H 0.4528 0.0316 1.0732 0.115 Uiso 1 1 calc R B .
H24B H 0.3948 0.0296 1.0366 0.115 Uiso 1 1 calc R . .
H24C H 0.4166 0.0934 1.0602 0.115 Uiso 1 1 calc R . .
C25 C 0.3911(7) -0.1240(7) 0.7169(6) 0.060(2) Uiso 0.50 1 d PD B 1
H25A H 0.4000 -0.1610 0.7371 0.072 Uiso 0.50 1 calc PR B 1
H25B H 0.4299 -0.1090 0.7021 0.072 Uiso 0.50 1 calc PR B 1
C26 C 0.3474(7) -0.1385(8) 0.6775(6) 0.060(2) Uiso 0.50 1 d PD B 1
H26A H 0.3326 -0.1811 0.6815 0.072 Uiso 0.50 1 calc PR B 1
H26B H 0.3674 -0.1349 0.6444 0.072 Uiso 0.50 1 calc PR B 1
C27 C 0.2950(7) -0.0952(7) 0.6807(6) 0.060(2) Uiso 0.50 1 d PD B 1
H27A H 0.2555 -0.1174 0.6787 0.072 Uiso 0.50 1 calc PR B 1
H27B H 0.2968 -0.0647 0.6533 0.072 Uiso 0.50 1 calc PR B 1
C28 C 0.3021(5) -0.0646(8) 0.7306(6) 0.060(2) Uiso 0.50 1 d PD B 1
H28A H 0.2956 -0.0199 0.7274 0.072 Uiso 0.50 1 calc PR B 1
H28B H 0.2718 -0.0811 0.7547 0.072 Uiso 0.50 1 calc PR B 1
C25' C 0.3998(9) -0.0976(12) 0.7056(6) 0.096(4) Uiso 0.50 1 d PD B 2
H25C H 0.4246 -0.1337 0.7153 0.116 Uiso 0.50 1 calc PR B 2
H25D H 0.4282 -0.0646 0.6950 0.116 Uiso 0.50 1 calc PR B 2
C26' C 0.3584(10) -0.1140(11) 0.6636(9) 0.096(4) Uiso 0.50 1 d PD B 2
H26C H 0.3784 -0.1083 0.6307 0.116 Uiso 0.50 1 calc PR B 2
H26D H 0.3430 -0.1565 0.6665 0.116 Uiso 0.50 1 calc PR B 2
C27' C 0.3121(11) -0.0709(11) 0.6718(8) 0.096(4) Uiso 0.50 1 d PD B 2
H27C H 0.2718 -0.0899 0.6647 0.116 Uiso 0.50 1 calc PR B 2
H27D H 0.3176 -0.0361 0.6484 0.116 Uiso 0.50 1 calc PR B 2
C28' C 0.3127(8) -0.0474(10) 0.7244(8) 0.096(4) Uiso 0.50 1 d PD B 2
H28C H 0.3178 -0.0023 0.7249 0.116 Uiso 0.50 1 calc PR B 2
H28D H 0.2740 -0.0579 0.7418 0.116 Uiso 0.50 1 calc PR B 2
Li1 Li 0.4034(5) -0.0612(6) 0.8072(5) 0.055(3) Uani 1 1 d . . .

loop_
_atom_site_aniso_label
_atom_site_aniso_U_11
_atom_site_aniso_U_22
_atom_site_aniso_U_33
_atom_site_aniso_U_23
_atom_site_aniso_U_13
_atom_site_aniso_U_12
Yb1 0.03400(17) 0.03011(16) 0.03330(18) 0.000 0.000 0.00039(11)
Br1 0.0831(6) 0.0641(5) 0.1032(7) 0.0150(5) 0.0009(5) -0.0287(4)
Si1 0.0629(11) 0.0565(11) 0.0376(9) -0.0090(8) 0.0062(9) -0.0092(9)
O1 0.0274(19) 0.033(2) 0.043(2) 0.0013(15) 0.0021(17) 0.0041(13)
O2 0.060(3) 0.097(4) 0.063(3) -0.033(3) -0.017(3) 0.025(3)
N1 0.033(2) 0.036(3) 0.040(3) -0.011(2) -0.0059(19) 0.0008(18)
N2 0.061(5) 0.041(4) 0.019(4) 0.000 0.000 -0.004(3)
C1 0.040(3) 0.036(3) 0.035(3) 0.005(2) 0.005(2) -0.001(2)
C2 0.035(3) 0.039(3) 0.035(3) -0.002(2) 0.002(2) 0.000(2)
C3 0.034(3) 0.048(3) 0.048(4) -0.002(3) -0.005(3) 0.004(2)
C4 0.038(3) 0.043(3) 0.054(4) -0.003(3) -0.002(3) 0.003(3)
C5 0.043(3) 0.045(3) 0.042(3) -0.009(3) 0.002(3) 0.000(3)
C6 0.030(3) 0.045(3) 0.039(3) 0.006(3) -0.001(2) 0.001(2)
C7 0.034(3) 0.042(3) 0.055(4) 0.001(3) -0.011(3) -0.002(2)
C8 0.062(5) 0.069(5) 0.049(4) -0.014(3) -0.010(4) 0.007(3)
C9 0.052(4) 0.053(4) 0.086(6) 0.016(4) -0.014(4) -0.009(3)
C10 0.044(4) 0.054(4) 0.064(4) -0.008(3) -0.015(3) -0.001(3)
C11 0.048(4) 0.046(4) 0.071(5) -0.011(3) -0.004(3) 0.006(3)
C13 0.075(6) 0.053(5) 0.114(9) 0.020(5) 0.019(5) 0.023(5)
C14 0.083(6) 0.065(5) 0.080(7) 0.002(4) 0.028(5) 0.022(5)
C15 0.035(3) 0.044(3) 0.029(3) -0.007(2) -0.001(2) 0.006(2)
C16 0.028(3) 0.045(3) 0.046(3) -0.007(3) -0.008(2) -0.002(2)
C17 0.043(3) 0.040(3) 0.050(4) -0.008(3) 0.001(3) 0.004(2)
C18 0.051(4) 0.045(4) 0.060(4) -0.010(3) -0.002(3) 0.002(3)
C19 0.048(4) 0.039(3) 0.073(4) 0.004(3) -0.006(4) -0.016(3)
C20 0.053(4) 0.068(4) 0.058(4) -0.010(4) 0.012(3) -0.020(3)
C21 0.048(3) 0.044(3) 0.063(4) -0.019(3) 0.003(3) -0.007(3)
C22 0.087(6) 0.068(5) 0.065(5) -0.028(4) -0.005(4) -0.020(4)
C23 0.061(4) 0.051(4) 0.070(5) -0.005(3) 0.003(4) 0.003(3)
C24 0.084(6) 0.095(7) 0.051(5) -0.002(4) 0.026(4) 0.000(5)
Li1 0.039(6) 0.064(7) 0.062(7) -0.034(6) -0.019(5) 0.001(5)

loop_
_atom_type_symbol
_atom_type_description
_atom_type_scat_dispersion_real
_atom_type_scat_dispersion_imag
_atom_type_scat_source
C C 0.0033 0.0016 'International Tables Vol C Tables 4.2.6.8 and 6.1.1.4'
H H 0.0000 0.0000 'International Tables Vol C Tables 4.2.6.8 and 6.1.1.4'
N N 0.0061 0.0033 'International Tables Vol C Tables 4.2.6.8 and 6.1.1.4'
O O 0.0106 0.0060 'International Tables Vol C Tables 4.2.6.8 and 6.1.1.4'
Si Si 0.0817 0.0704 'International Tables Vol C Tables 4.2.6.8 and 6.1.1.4'
Br Br -0.2901 2.4595 'International Tables Vol C Tables 4.2.6.8 and 6.1.1.4'
Yb Yb -0.3850 5.5486 'International Tables Vol C Tables 4.2.6.8 and 6.1.1.4'
Li Li -0.0003 0.0001 'International Tables Vol C Tables 4.2.6.8 and 6.1.1.4'

loop_
_geom_angle_atom_site_label_1
_geom_angle_atom_site_label_2
_geom_angle_atom_site_label_3
_geom_angle
_geom_angle_site_symmetry_1
_geom_angle_site_symmetry_3
O1 Yb1 O1 149.6(2) . 11_544
O1 Yb1 N2 105.21(12) . .
O1 Yb1 N2 105.21(12) 11_544 .
O1 Yb1 N1 82.60(15) . .
O1 Yb1 N1 79.96(15) 11_544 .
N2 Yb1 N1 125.29(15) . .
O1 Yb1 N1 79.96(15) . 11_544
O1 Yb1 N1 82.60(15) 11_544 11_544
N2 Yb1 N1 125.29(15) . 11_544
N1 Yb1 N1 109.4(3) . 11_544
O1 Yb1 Li1 118.8(3) . .
O1 Yb1 Li1 37.7(2) 11_544 .
N2 Yb1 Li1 126.1(3) . .
N1 Yb1 Li1 42.6(3) . .
N1 Yb1 Li1 93.1(3) 11_544 .
O1 Yb1 Li1 37.7(2) . 11_544
O1 Yb1 Li1 118.8(3) 11_544 11_544
N2 Yb1 Li1 126.1(3) . 11_544
N1 Yb1 Li1 93.1(3) . 11_544
N1 Yb1 Li1 42.6(3) 11_544 11_544
Li1 Yb1 Li1 107.7(5) . 11_544
O1 Yb1 C15 96.52(16) . 11_544
O1 Yb1 C15 59.43(15) 11_544 11_544
N2 Yb1 C15 138.86(11) . 11_544
N1 Yb1 C15 91.45(18) . 11_544
N1 Yb1 C15 26.44(17) 11_544 11_544
Li1 Yb1 C15 67.1(3) . 11_544
Li1 Yb1 C15 60.1(2) 11_544 11_544
O1 Yb1 Si1 96.29(12) . 11_544
O1 Yb1 Si1 111.23(13) 11_544 11_544
N2 Yb1 Si1 25.93(4) . 11_544
N1 Yb1 Si1 100.50(15) . 11_544
N1 Yb1 Si1 148.97(15) 11_544 11_544
Li1 Yb1 Si1 115.0(3) . 11_544
Li1 Yb1 Si1 129.6(2) 11_544 11_544
C15 Yb1 Si1 163.49(12) 11_544 11_544
N2 Si1 C22 112.5(3) . .
N2 Si1 C24 113.3(4) . .
C22 Si1 C24 107.0(4) . .
N2 Si1 C23 111.6(4) . .
C22 Si1 C23 106.9(4) . .
C24 Si1 C23 104.9(4) . .
C1 O1 Li1 116.1(5) . 11_544
C1 O1 Yb1 129.1(3) . .
Li1 O1 Yb1 96.9(4) 11_544 .
C28' O2 C25 112.9(11) . .
C28' O2 C25' 102.8(13) . .
C25 O2 C25' 27.1(11) . .
C28' O2 C28 18.8(12) . .
C25 O2 C28 109.4(9) . .
C25' O2 C28 108.3(11) . .
C28' O2 Li1 130.9(10) . .
C25 O2 Li1 115.9(8) . .
C25' O2 Li1 118.6(10) . .
C28 O2 Li1 132.4(8) . .
C16 N1 C15 115.7(5) . .
C16 N1 Li1 89.7(5) . .
C15 N1 Li1 120.7(5) . .
C16 N1 Yb1 127.5(4) . .
C15 N1 Yb1 110.0(4) . .
Li1 N1 Yb1 88.4(3) . .
Si1 N2 Si1 120.4(5) 11_544 .
Si1 N2 Yb1 119.8(3) 11_544 .
Si1 N2 Yb1 119.8(3) . .
O1 C1 C6 119.0(5) . .
O1 C1 C2 121.6(5) . .
C6 C1 C2 119.3(5) . .
O1 C1 Li1 37.6(3) . 11_544
C6 C1 Li1 107.2(5) . 11_544
C2 C1 Li1 119.8(5) . 11_544
C3 C2 C1 117.5(5) . .
C3 C2 C7 121.8(5) . .
C1 C2 C7 120.8(5) . .
C2 C3 C4 123.5(5) . .
C2 C3 H3 118.2 . .
C4 C3 H3 118.2 . .
C5 C4 C3 116.7(6) . .
C5 C4 C11 122.2(6) . .
C3 C4 C11 121.1(5) . .
C4 C5 C6 122.2(6) . .
C4 C5 H5 118.9 . .
C6 C5 H5 118.9 . .
C5 C6 C1 120.7(6) . .
C5 C6 C15 121.4(5) . .
C1 C6 C15 118.0(5) . .
C8 C7 C9 110.9(6) . .
C8 C7 C2 112.0(5) . .
C9 C7 C2 110.5(6) . .
C8 C7 C10 106.9(6) . .
C9 C7 C10 105.8(5) . .
C2 C7 C10 110.7(5) . .
C7 C8 H8A 109.5 . .
C7 C8 H8B 109.5 . .
H8A C8 H8B 109.5 . .
C7 C8 H8C 109.5 . .
H8A C8 H8C 109.5 . .
H8B C8 H8C 109.5 . .
C7 C9 H9A 109.5 . .
C7 C9 H9B 109.5 . .
H9A C9 H9B 109.5 . .
C7 C9 H9C 109.5 . .
H9A C9 H9C 109.5 . .
H9B C9 H9C 109.5 . .
C7 C10 H10A 109.5 . .
C7 C10 H10B 109.5 . .
H10A C10 H10B 109.5 . .
C7 C10 H10C 109.5 . .
H10A C10 H10C 109.5 . .
H10B C10 H10C 109.5 . .
C12 C11 C4 112.5(8) . .
C12 C11 C14 99.6(10) . .
C4 C11 C14 110.1(6) . .
C12 C11 C12' 26.1(8) . .
C4 C11 C12' 111.7(8) . .
C14 C11 C12' 121.6(10) . .
C12 C11 C13 119.0(9) . .
C4 C11 C13 107.3(7) . .
C14 C11 C13 107.8(7) . .
C12' C11 C13 96.6(9) . .
C11 C12 H12A 109.5 . .
C11 C12 H12B 109.5 . .
C11 C12 H12C 109.5 . .
C11 C12' H12D 109.5 . .
C11 C12' H12E 109.5 . .
H12D C12' H12E 109.5 . .
C11 C12' H12F 109.5 . .
H12D C12' H12F 109.5 . .
H12E C12' H12F 109.5 . .
C11 C13 H13A 109.5 . .
C11 C13 H13B 109.5 . .
H13A C13 H13B 109.5 . .
C11 C13 H13C 109.5 . .
H13A C13 H13C 109.5 . .
H13B C13 H13C 109.5 . .
C11 C14 H14A 109.5 . .
C11 C14 H14B 109.5 . .
H14A C14 H14B 109.5 . .
C11 C14 H14C 109.5 . .
H14A C14 H14C 109.5 . .
H14B C14 H14C 109.5 . .
N1 C15 C6 114.0(5) . .
N1 C15 H15 123.0 . .
C6 C15 H15 123.0 . .
N1 C16 C21 117.6(5) . .
N1 C16 C17 126.1(6) . .
C21 C16 C17 116.3(6) . .
C18 C17 C16 121.0(6) . .
C18 C17 H17 119.5 . .
C16 C17 H17 119.5 . .
C19 C18 C17 120.8(6) . .
C19 C18 H18 119.6 . .
C17 C18 H18 119.6 . .
C18 C19 C20 119.2(6) . .
C18 C19 Br1 120.0(5) . .
C20 C19 Br1 120.8(6) . .
C21 C20 C19 120.6(7) . .
C21 C20 H20 119.7 . .
C19 C20 H20 119.7 . .
C20 C21 C16 121.9(6) . .
C20 C21 H21 119.1 . .
C16 C21 H21 119.1 . .
Si1 C22 H22A 109.5 . .
Si1 C22 H22B 109.5 . .
H22A C22 H22B 109.5 . .
Si1 C22 H22C 109.5 . .
H22A C22 H22C 109.5 . .
H22B C22 H22C 109.5 . .
Si1 C23 H23A 109.5 . .
Si1 C23 H23B 109.5 . .
H23A C23 H23B 109.5 . .
Si1 C23 H23C 109.5 . .
H23A C23 H23C 109.5 . .
H23B C23 H23C 109.5 . .
Si1 C24 H24A 109.5 . .
Si1 C24 H24B 109.5 . .
H24A C24 H24B 109.5 . .
Si1 C24 H24C 109.5 . .
H24A C24 H24C 109.5 . .
H24B C24 H24C 109.5 . .
O2 C25 C26 107.5(11) . .
O2 C25 H25A 110.2 . .
C26 C25 H25A 110.2 . .
O2 C25 H25B 110.2 . .
C26 C25 H25B 110.2 . .
H25A C25 H25B 108.5 . .
C25 C26 C27 108.9(12) . .
C25 C26 H26A 109.9 . .
C27 C26 H26A 109.9 . .
C25 C26 H26B 109.9 . .
C27 C26 H26B 109.9 . .
H26A C26 H26B 108.3 . .
C26 C27 C28 104.7(12) . .
C26 C27 H27A 110.8 . .
C28 C27 H27A 110.8 . .
C26 C27 H27B 110.8 . .
C28 C27 H27B 110.8 . .
H27A C27 H27B 108.9 . .
O2 C28 C27 107.1(11) . .
O2 C28 H28A 110.3 . .
C27 C28 H28A 110.3 . .
O2 C28 H28B 110.3 . .
C27 C28 H28B 110.3 . .
H28A C28 H28B 108.5 . .
O2 C25' C26' 109.5(15) . .
O2 C25' H25C 109.8 . .
C26' C25' H25C 109.8 . .
O2 C25' H25D 109.8 . .
C26' C25' H25D 109.8 . .
H25C C25' H25D 108.2 . .
C27' C26' C25' 99.3(18) . .
C27' C26' H26C 111.9 . .
C25' C26' H26C 111.9 . .
C27' C26' H26D 111.9 . .
C25' C26' H26D 111.9 . .
H26C C26' H26D 109.6 . .
C26' C27' C28' 111.8(18) . .
C26' C27' H27C 109.3 . .
C28' C27' H27C 109.3 . .
C26' C27' H27D 109.3 . .
C28' C27' H27D 109.3 . .
H27C C27' H27D 107.9 . .
O2 C28' C27' 105.1(15) . .
O2 C28' H28C 110.7 . .
C27' C28' H28C 110.7 . .
O2 C28' H28D 110.7 . .
C27' C28' H28D 110.7 . .
H28C C28' H28D 108.8 . .
O2 Li1 O1 134.3(7) . 11_544
O2 Li1 N1 125.7(6) . .
O1 Li1 N1 94.1(5) 11_544 .
O2 Li1 C1 108.1(6) . 11_544
O1 Li1 C1 26.3(3) 11_544 11_544
N1 Li1 C1 115.7(4) . 11_544
O2 Li1 Yb1 155.5(7) . .
O1 Li1 Yb1 45.5(2) 11_544 .
N1 Li1 Yb1 49.0(2) . .
C1 Li1 Yb1 67.3(3) 11_544 .

loop_
_geom_bond_atom_site_label_1
_geom_bond_atom_site_label_2
_geom_bond_distance
_geom_bond_site_symmetry_2
Yb1 O1 2.195(4) .
Yb1 O1 2.195(4) 11_544
Yb1 N2 2.213(9) .
Yb1 N1 2.307(5) .
Yb1 N1 2.307(5) 11_544
Yb1 Li1 3.056(10) .
Yb1 Li1 3.056(10) 11_544
Yb1 C15 3.145(6) 11_544
Yb1 Si1 3.410(2) 11_544
Br1 C19 1.891(6) .
Si1 N2 1.719(5) .
Si1 C22 1.859(8) .
Si1 C24 1.875(8) .
Si1 C23 1.880(8) .
O1 C1 1.368(7) .
O1 Li1 1.881(11) 11_544
O2 C28' 1.422(9) .
O2 C25 1.426(9) .
O2 C25' 1.429(9) .
O2 C28 1.436(9) .
O2 Li1 1.819(12) .
N1 C16 1.386(8) .
N1 C15 1.490(8) .
N1 Li1 2.070(12) .
N2 Si1 1.719(5) 11_544
C1 C6 1.395(8) .
C1 C2 1.420(8) .
C1 Li1 2.770(13) 11_544
C2 C3 1.396(8) .
C2 C7 1.541(8) .
C3 C4 1.401(9) .
C3 H3 0.9400 .
C4 C5 1.383(9) .
C4 C11 1.536(9) .
C5 C6 1.377(9) .
C5 H5 0.9400 .
C6 C15 1.513(8) .
C7 C8 1.521(11) .
C7 C9 1.518(10) .
C7 C10 1.564(9) .
C8 H8A 0.9700 .
C8 H8B 0.9700 .
C8 H8C 0.9700 .
C9 H9A 0.9700 .
C9 H9B 0.9700 .
C9 H9C 0.9700 .
C10 H10A 0.9700 .
C10 H10B 0.9700 .
C10 H10C 0.9700 .
C11 C12 1.503(13) .
C11 C14 1.532(12) .
C11 C12' 1.559(18) .
C11 C13 1.550(16) .
C12 H12A 0.9700 .
C12 H12B 0.9700 .
C12 H12C 0.9700 .
C12' H12D 0.9700 .
C12' H12E 0.9700 .
C12' H12F 0.9700 .
C13 H13A 0.9700 .
C13 H13B 0.9700 .
C13 H13C 0.9700 .
C14 H14A 0.9700 .
C14 H14B 0.9700 .
C14 H14C 0.9700 .
C15 H15 0.9400 .
C16 C21 1.412(9) .
C16 C17 1.410(9) .
C17 C18 1.391(10) .
C17 H17 0.9400 .
C18 C19 1.377(10) .
C18 H18 0.9400 .
C19 C20 1.381(10) .
C20 C21 1.373(9) .
C20 H20 0.9400 .
C21 H21 0.9400 .
C22 H22A 0.9700 .
C22 H22B 0.9700 .
C22 H22C 0.9700 .
C23 H23A 0.9700 .
C23 H23B 0.9700 .
C23 H23C 0.9700 .
C24 H24A 0.9700 .
C24 H24B 0.9700 .
C24 H24C 0.9700 .
C25 C26 1.439(15) .
C25 H25A 0.9800 .
C25 H25B 0.9800 .
C26 C27 1.469(15) .
C26 H26A 0.9800 .
C26 H26B 0.9800 .
C27 C28 1.483(15) .
C27 H27A 0.9800 .
C27 H27B 0.9800 .
C28 H28A 0.9800 .
C28 H28B 0.9800 .
C25' C26' 1.468(17) .
C25' H25C 0.9800 .
C25' H25D 0.9800 .
C26' C27' 1.382(17) .
C26' H26C 0.9800 .
C26' H26D 0.9800 .
C27' C28' 1.481(17) .
C27' H27C 0.9800 .
C27' H27D 0.9800 .
C28' H28C 0.9800 .
C28' H28D 0.9800 .
Li1 O1 1.881(11) 11_544
Li1 C1 2.770(13) 11_544

loop_
_geom_torsion_atom_site_label_1
_geom_torsion_atom_site_label_2
_geom_torsion_atom_site_label_3
_geom_torsion_atom_site_label_4
_geom_torsion
_geom_torsion_site_symmetry_1
_geom_torsion_site_symmetry_4
O1 Yb1 O1 C1 -82.3(5) 11_544 .
N2 Yb1 O1 C1 97.7(5) . .
N1 Yb1 O1 C1 -27.0(5) . .
N1 Yb1 O1 C1 -138.3(5) 11_544 .
Li1 Yb1 O1 C1 -50.3(6) . .
Li1 Yb1 O1 C1 -132.0(7) 11_544 .
C15 Yb1 O1 C1 -117.6(5) 11_544 .
Si1 Yb1 O1 C1 72.8(5) 11_544 .
O1 Yb1 O1 Li1 49.6(5) 11_544 11_544
N2 Yb1 O1 Li1 -130.4(5) . 11_544
N1 Yb1 O1 Li1 105.0(5) . 11_544
N1 Yb1 O1 Li1 -6.3(5) 11_544 11_544
Li1 Yb1 O1 Li1 81.7(8) . 11_544
C15 Yb1 O1 Li1 14.4(5) 11_544 11_544
Si1 Yb1 O1 Li1 -155.2(5) 11_544 11_544
O1 Yb1 N1 C16 122.4(5) . .
O1 Yb1 N1 C16 -82.6(4) 11_544 .
N2 Yb1 N1 C16 19.0(5) . .
N1 Yb1 N1 C16 -161.0(5) 11_544 .
Li1 Yb1 N1 C16 -88.3(6) . .
Li1 Yb1 N1 C16 158.6(5) 11_544 .
C15 Yb1 N1 C16 -141.2(4) 11_544 .
Si1 Yb1 N1 C16 27.3(4) 11_544 .
O1 Yb1 N1 C15 -27.0(3) . .
O1 Yb1 N1 C15 127.9(4) 11_544 .
N2 Yb1 N1 C15 -130.5(3) . .
N1 Yb1 N1 C15 49.5(3) 11_544 .
Li1 Yb1 N1 C15 122.2(6) . .
Li1 Yb1 N1 C15 9.2(4) 11_544 .
C15 Yb1 N1 C15 69.4(4) 11_544 .
Si1 Yb1 N1 C15 -122.1(3) 11_544 .
O1 Yb1 N1 Li1 -149.3(5) . .
O1 Yb1 N1 Li1 5.7(4) 11_544 .
N2 Yb1 N1 Li1 107.3(4) . .
N1 Yb1 N1 Li1 -72.7(4) 11_544 .
Li1 Yb1 N1 Li1 -113.0(6) 11_544 .
C15 Yb1 N1 Li1 -52.9(4) 11_544 .
Si1 Yb1 N1 Li1 115.7(4) 11_544 .
C22 Si1 N2 Si1 79.2(3) . 11_544
C24 Si1 N2 Si1 -42.4(4) . 11_544
C23 Si1 N2 Si1 -160.6(3) . 11_544
C22 Si1 N2 Yb1 -100.8(3) . .
C24 Si1 N2 Yb1 137.6(4) . .
C23 Si1 N2 Yb1 19.4(3) . .
O1 Yb1 N2 Si1 -72.59(12) . 11_544
O1 Yb1 N2 Si1 107.41(12) 11_544 11_544
N1 Yb1 N2 Si1 19.06(16) . 11_544
N1 Yb1 N2 Si1 -160.94(16) 11_544 11_544
Li1 Yb1 N2 Si1 72.2(3) . 11_544
Li1 Yb1 N2 Si1 -107.8(3) 11_544 11_544
C15 Yb1 N2 Si1 168.07(18) 11_544 11_544
O1 Yb1 N2 Si1 107.41(13) . .
O1 Yb1 N2 Si1 -72.59(13) 11_544 .
N1 Yb1 N2 Si1 -160.94(16) . .
N1 Yb1 N2 Si1 19.06(16) 11_544 .
Li1 Yb1 N2 Si1 -107.8(3) . .
Li1 Yb1 N2 Si1 72.2(3) 11_544 .
C15 Yb1 N2 Si1 -11.93(18) 11_544 .
Si1 Yb1 N2 Si1 180.000(2) 11_544 .
Li1 O1 C1 C6 -80.3(7) 11_544 .
Yb1 O1 C1 C6 44.4(7) . .
Li1 O1 C1 C2 99.0(7) 11_544 .
Yb1 O1 C1 C2 -136.3(5) . .
Yb1 O1 C1 Li1 124.7(7) . 11_544
O1 C1 C2 C3 177.3(5) . .
C6 C1 C2 C3 -3.4(8) . .
Li1 C1 C2 C3 -138.8(5) 11_544 .
O1 C1 C2 C7 -2.6(8) . .
C6 C1 C2 C7 176.7(5) . .
Li1 C1 C2 C7 41.3(7) 11_544 .
C1 C2 C3 C4 1.7(9) . .
C7 C2 C3 C4 -178.5(6) . .
C2 C3 C4 C5 1.3(10) . .
C2 C3 C4 C11 -178.6(6) . .
C3 C4 C5 C6 -2.6(10) . .
C11 C4 C5 C6 177.4(6) . .
C4 C5 C6 C1 0.8(10) . .
C4 C5 C6 C15 -178.8(6) . .
O1 C1 C6 C5 -178.4(6) . .
C2 C1 C6 C5 2.3(9) . .
Li1 C1 C6 C5 142.7(6) 11_544 .
O1 C1 C6 C15 1.3(8) . .
C2 C1 C6 C15 -178.0(5) . .
Li1 C1 C6 C15 -37.7(6) 11_544 .
C3 C2 C7 C8 -118.4(7) . .
C1 C2 C7 C8 61.4(7) . .
C3 C2 C7 C9 117.5(7) . .
C1 C2 C7 C9 -62.7(7) . .
C3 C2 C7 C10 0.7(8) . .
C1 C2 C7 C10 -179.5(6) . .
C5 C4 C11 C12 11.2(12) . .
C3 C4 C11 C12 -168.9(9) . .
C5 C4 C11 C14 121.3(8) . .
C3 C4 C11 C14 -58.8(10) . .
C5 C4 C11 C12' -17.0(12) . .
C3 C4 C11 C12' 163.0(10) . .
C5 C4 C11 C13 -121.6(8) . .
C3 C4 C11 C13 58.3(9) . .
C16 N1 C15 C6 -80.9(6) . .
Li1 N1 C15 C6 172.9(5) . .
Yb1 N1 C15 C6 72.4(5) . .
C5 C6 C15 N1 114.6(7) . .
C1 C6 C15 N1 -65.1(7) . .
C15 N1 C16 C21 177.2(5) . .
Li1 N1 C16 C21 -58.5(6) . .
Yb1 N1 C16 C21 29.2(7) . .
C15 N1 C16 C17 -2.7(8) . .
Li1 N1 C16 C17 121.7(7) . .
Yb1 N1 C16 C17 -150.6(5) . .
N1 C16 C17 C18 178.3(6) . .
C21 C16 C17 C18 -1.5(9) . .
C16 C17 C18 C19 -2.4(10) . .
C17 C18 C19 C20 4.6(10) . .
C17 C18 C19 Br1 -176.8(5) . .
C18 C19 C20 C21 -2.9(11) . .
Br1 C19 C20 C21 178.5(6) . .
C19 C20 C21 C16 -1.1(11) . .
N1 C16 C21 C20 -176.6(6) . .
C17 C16 C21 C20 3.3(10) . .
C28' O2 C25 C26 -16(2) . .
C25' O2 C25 C26 -89(3) . .
C28 O2 C25 C26 3.7(17) . .
Li1 O2 C25 C26 168.6(11) . .
O2 C25 C26 C27 6.3(19) . .
C25 C26 C27 C28 -13.2(19) . .
C28' O2 C28 C27 92(4) . .
C25 O2 C28 C27 -12.0(16) . .
C25' O2 C28 C27 16.7(18) . .
Li1 O2 C28 C27 -173.6(10) . .
C26 C27 C28 O2 15.2(17) . .
C28' O2 C25' C26' -33(2) . .
C25 O2 C25' C26' 82(3) . .
C28 O2 C25' C26' -15(2) . .
Li1 O2 C25' C26' 174.0(15) . .
O2 C25' C26' C27' 34(3) . .
C25' C26' C27' C28' -21(3) . .
C25 O2 C28' C27' -8(2) . .
C25' O2 C28' C27' 18(2) . .
C28 O2 C28' C27' -91(4) . .
Li1 O2 C28' C27' 166.2(13) . .
C26' C27' C28' O2 2(3) . .
C28' O2 Li1 O1 -12(2) . 11_544
C25 O2 Li1 O1 162.2(12) . 11_544
C25' O2 Li1 O1 131.7(15) . 11_544
C28 O2 Li1 O1 -37.2(18) . 11_544
C28' O2 Li1 N1 -157.5(15) . .
C25 O2 Li1 N1 16.7(14) . .
C25' O2 Li1 N1 -13.7(17) . .
C28 O2 Li1 N1 177.4(11) . .
C28' O2 Li1 C1 -14.6(16) . 11_544
C25 O2 Li1 C1 159.6(10) . 11_544
C25' O2 Li1 C1 129.1(13) . 11_544
C28 O2 Li1 C1 -39.7(14) . 11_544
C28' O2 Li1 Yb1 -89(2) . .
C25 O2 Li1 Yb1 84.9(18) . .
C25' O2 Li1 Yb1 54(2) . .
C28 O2 Li1 Yb1 -114.4(16) . .
C16 N1 Li1 O2 -83.1(9) . .
C15 N1 Li1 O2 37.0(11) . .
Yb1 N1 Li1 O2 149.4(9) . .
C16 N1 Li1 O1 120.9(6) . 11_544
C15 N1 Li1 O1 -119.0(6) . 11_544
Yb1 N1 Li1 O1 -6.6(5) . 11_544
C16 N1 Li1 C1 136.5(6) . 11_544
C15 N1 Li1 C1 -103.4(6) . 11_544
Yb1 N1 Li1 C1 9.0(6) . 11_544
C16 N1 Li1 Yb1 127.5(4) . .
C15 N1 Li1 Yb1 -112.4(5) . .
O1 Yb1 Li1 O2 -52.1(15) . .
O1 Yb1 Li1 O2 101.8(16) 11_544 .
N2 Yb1 Li1 O2 167.3(13) . .
N1 Yb1 Li1 O2 -87.4(14) . .
N1 Yb1 Li1 O2 28.2(15) 11_544 .
Li1 Yb1 Li1 O2 -12.7(13) 11_544 .
C15 Yb1 Li1 O2 32.6(14) 11_544 .
Si1 Yb1 Li1 O2 -165.3(14) 11_544 .
O1 Yb1 Li1 O1 -153.9(3) . 11_544
N2 Yb1 Li1 O1 65.5(5) . 11_544
N1 Yb1 Li1 O1 170.8(7) . 11_544
N1 Yb1 Li1 O1 -73.6(4) 11_544 11_544
Li1 Yb1 Li1 O1 -114.5(5) 11_544 11_544
C15 Yb1 Li1 O1 -69.2(4) 11_544 11_544
Si1 Yb1 Li1 O1 92.9(4) 11_544 11_544
O1 Yb1 Li1 N1 35.3(5) . .
O1 Yb1 Li1 N1 -170.8(7) 11_544 .
N2 Yb1 Li1 N1 -105.2(3) . .
N1 Yb1 Li1 N1 115.6(4) 11_544 .
Li1 Yb1 Li1 N1 74.8(3) 11_544 .
C15 Yb1 Li1 N1 120.0(4) 11_544 .
Si1 Yb1 Li1 N1 -77.9(4) 11_544 .
O1 Yb1 Li1 C1 -135.9(2) . 11_544
O1 Yb1 Li1 C1 18.0(3) 11_544 11_544
N2 Yb1 Li1 C1 83.5(3) . 11_544
N1 Yb1 Li1 C1 -171.2(6) . 11_544
N1 Yb1 Li1 C1 -55.6(3) 11_544 11_544
Li1 Yb1 Li1 C1 -96.5(3) 11_544 11_544
C15 Yb1 Li1 C1 -51.2(2) 11_544 11_544
Si1 Yb1 Li1 C1 110.9(3) 11_544 11_544
